data_2003663
loop_
_publ_author_name
'Kolev, T.'
'Preut, H.'
'Bleckmann, P.'
'Juchnovski, I.'

_publ_contact_author
;
       Dr. Hans Preut
       Fachbereich Chemie Universit\"at Dortmund
       Otto-Hahn-Strasse 6
       D-44227 Dortmund
       Germany
;
_publ_section_title
;
 (+-)-<i>threo</i>-3-Hydroxy-2,3-diphenylpropanoic Acid Methyl Ester
;
_journal_issue 7
_journal_name_full 'Acta Crystallographica Section C'
_journal_page_first 1350
_journal_page_last 1352
_journal_paper_doi 10.1107/S0108270194014277
_journal_volume 51
_journal_year 1995
_chemical_formula_moiety 'C16 H16 O3'
_chemical_formula_sum 'C16 H16 O3'
_chemical_formula_weight 256.30
_chemical_melting_point 447.5(5)
_chemical_name_systematic
;
(-+)-threo-2,3-diphenyl-3-hydroxypropanoic  acid,  methyl
ester
;
_space_group_IT_number 14
_symmetry_cell_setting monoclinic
_symmetry_space_group_name_Hall '-P 2yn'
_symmetry_space_group_name_H-M 'P 1 21/n 1'
_audit_creation_method SHELXL
_cell_angle_alpha 90.00
_cell_angle_beta 112.88(2)
_cell_angle_gamma 90.00
_cell_formula_units_Z 4
_cell_length_a 15.988(4)
_cell_length_b 5.7150(10)
_cell_length_c 16.097(4)
_cell_measurement_reflns_used 50
_cell_measurement_temperature 293(2)
_cell_measurement_theta_max 14.4
_cell_measurement_theta_min 7.5
_cell_volume 1355.1(6)
_computing_cell_refinement 'Nicolet R3m/V software'
_computing_data_collection 'Nicolet R3m/V software'
_computing_data_reduction 'Nicolet R3m/V software'
_computing_molecular_graphics 'SHELXTL-Plus (Sheldrick, 1987)'
_computing_publication_material
;
 PARST (Nardelli, 1983), PLATON (Spek, 1982) and
 MISSYM (Le Page, 1987)
;
_computing_structure_refinement 'SHELXL93 (Sheldrick, 1993)'
_computing_structure_solution 'SHELXTL-Plus (Sheldrick, 1987)'
_diffrn_ambient_temperature 293(2)
_diffrn_measurement_device 'Nicolet R3m/V'
_diffrn_measurement_method \q/2\q
_diffrn_radiation_monochromator graphite
_diffrn_radiation_source 'fine-focus sealed tube'
_diffrn_radiation_type MoK\a
_diffrn_radiation_wavelength 0.71073
_diffrn_reflns_av_R_equivalents 0.0621
_diffrn_reflns_av_sigmaI/netI 0.0697
_diffrn_reflns_limit_h_max 17
_diffrn_reflns_limit_h_min -17
_diffrn_reflns_limit_k_max 6
_diffrn_reflns_limit_k_min 0
_diffrn_reflns_limit_l_max 17
_diffrn_reflns_limit_l_min -17
_diffrn_reflns_number 4099
_diffrn_reflns_theta_max 22.55
_diffrn_reflns_theta_min 1.52
_diffrn_standards_decay_% 'not significant'
_diffrn_standards_interval_time 150
_diffrn_standards_number 6
_exptl_absorpt_coefficient_mu 0.086
_exptl_absorpt_correction_type none
_exptl_crystal_colour colourless
_exptl_crystal_density_diffrn 1.256
_exptl_crystal_description block
_exptl_crystal_F_000 544
_exptl_crystal_size_max 0.74
_exptl_crystal_size_mid 0.46
_exptl_crystal_size_min 0.26
_refine_diff_density_max 0.23
_refine_diff_density_min -0.17
_refine_ls_extinction_method none
_refine_ls_goodness_of_fit_all 1.041
_refine_ls_goodness_of_fit_obs 1.175
_refine_ls_matrix_type full
_refine_ls_number_parameters 190
_refine_ls_number_reflns 1784
_refine_ls_number_restraints 1
_refine_ls_restrained_S_all 1.088
_refine_ls_restrained_S_obs 1.174
_refine_ls_R_factor_all 0.0579
_refine_ls_R_factor_obs 0.0409
_refine_ls_shift/esd_max 0.000
_refine_ls_shift/esd_mean 0.000
_refine_ls_structure_factor_coef Fsqd
_refine_ls_weighting_scheme
;
calc w = 1/[\s^2^(F~o~^2^) + (0.0611P)^2^] where P =
(F~o~^2^ + 2F~c~^2^)/3
;
_refine_ls_wR_factor_all 0.1202
_refine_ls_wR_factor_obs 0.1079
_reflns_number_observed 1288
_reflns_number_total 1786
_reflns_observed_criterion >2sigma(I)
_cod_data_source_file ha1137.cif
_cod_data_source_block nic215
_cod_depositor_comments
;
The following automatic conversions were performed:

'_chemical_melting_point' value '447-448' was changed to '447.5(5)' -
the average value was taken and precision was estimated.

Automatic conversion script
Id: cif_fix_values 1715 2011-07-08 13:25:40Z adriana 
;
_cod_original_cell_volume 1355.1(5)
_cod_original_sg_symbol_H-M 'P 21/n'
_cod_database_code 2003663

loop_
_symmetry_equiv_pos_as_xyz
'x, y, z'
'-x+1/2, y+1/2, -z+1/2'
'-x, -y, -z'
'x-1/2, -y-1/2, z-1/2'

loop_
_atom_site_aniso_label
_atom_site_aniso_U_11
_atom_site_aniso_U_12
_atom_site_aniso_U_13
_atom_site_aniso_U_22
_atom_site_aniso_U_23
_atom_site_aniso_U_33
O1 0.0648(10) -0.0060(8) 0.0195(7) 0.0542(10) -0.0026(7) 0.0444(9)
O2 0.0903(13) -0.0269(10) 0.0229(9) 0.0817(13) 0.0157(9) 0.0539(10)
O3 0.0557(12) -0.0041(10) 0.0274(9) 0.0846(15) 0.0079(10) 0.0630(12)
C1 0.067(2) 0.0004(14) 0.0191(12) 0.076(2) -0.0100(12) 0.0489(14)
C2 0.0441(13) -0.0044(12) 0.0198(11) 0.0562(15) 0.0063(12) 0.0477(13)
C3 0.0458(12) -0.0061(10) 0.0147(9) 0.0463(13) 0.0074(10) 0.0419(11)
C4 0.0445(13) -0.0087(11) 0.0175(10) 0.060(2) 0.0103(12) 0.0506(13)
C5 0.0332(11) -0.0084(10) 0.0096(10) 0.0529(14) 0.0068(11) 0.0494(13)
C6 0.0493(13) -0.0041(12) 0.0132(11) 0.0559(15) 0.0056(12) 0.056(2)
C7 0.057(2) -0.0023(13) 0.0080(12) 0.066(2) 0.0132(14) 0.058(2)
C8 0.060(2) -0.015(2) 0.0095(12) 0.084(2) 0.004(2) 0.0484(14)
C9 0.062(2) -0.0045(15) 0.0163(13) 0.075(2) -0.0113(15) 0.061(2)
C10 0.0525(14) 0.0005(12) 0.0135(12) 0.0554(15) 0.0032(13) 0.062(2)
C11 0.0393(11) -0.0083(10) 0.0084(9) 0.0446(13) -0.0007(10) 0.0366(11)
C12 0.0483(13) -0.0043(12) 0.0179(11) 0.0566(15) 0.0017(11) 0.0480(13)
C13 0.062(2) -0.005(2) 0.0269(13) 0.090(2) -0.0016(14) 0.057(2)
C14 0.060(2) 0.007(2) 0.0206(14) 0.099(2) -0.022(2) 0.062(2)
C15 0.064(2) 0.0106(14) 0.0029(14) 0.059(2) -0.0146(14) 0.066(2)
C16 0.0561(15) -0.0040(12) 0.0086(11) 0.0482(14) 0.0018(11) 0.0497(13)

loop_
_atom_site_label
_atom_site_occupancy
_atom_site_fract_x
_atom_site_fract_y
_atom_site_fract_z
_atom_site_U_iso_or_equiv
_atom_site_thermal_displace_type
_atom_site_calc_flag
_atom_site_refinement_flags
_atom_site_type_symbol
O1 1 0.70259(10) -0.0056(3) 0.07067(9) 0.0550(5) Uani d . O
O2 1 0.65383(12) -0.3550(3) 0.09335(11) 0.0769(6) Uani d . O
O3 0.866(4) 0.47575(12) -0.2726(4) -0.06648(12) 0.0665(8) Uani d P O
O3A 0.134(4) 0.5556(6) -0.6070(8) -0.0812(6) 0.041(4) Uiso d PD O
C1 1 0.7424(2) 0.0376(5) 0.16630(14) 0.0648(7) Uani d . C
H1A 1 0.7708(2) 0.1886(5) 0.17631(14) 0.082(2) Uiso d R H
H1B 1 0.6963(2) 0.0351(5) 0.19070(14) 0.082(2) Uiso d R H
H1C 1 0.7871(2) -0.0800(5) 0.19546(14) 0.082(2) Uiso d R H
C2 1 0.65954(14) -0.2066(4) 0.04264(14) 0.0487(6) Uani d . C
C3 1 0.62601(14) -0.2248(4) -0.05903(13) 0.0454(6) Uani d . C
H3A 1 0.6124(4) -0.0657(43) -0.0834(7) 0.082(2) Uiso d R H
C4 1 0.53875(14) -0.3683(4) -0.10031(14) 0.0520(6) Uani d D C
H4A 1 0.54014(15) -0.5204(44) -0.0651(10) 0.082(2) Uiso d R H
C5 1 0.50234(13) -0.3537(4) -0.20214(14) 0.0471(6) Uani d . C
C6 1 0.4563(2) -0.1559(4) -0.2461(2) 0.0559(6) Uani d . C
H6A 1 0.4472(3) -0.0305(35) -0.2121(9) 0.082(2) Uiso d R H
C7 1 0.4232(2) -0.1386(5) -0.3385(2) 0.0645(7) Uani d . C
H7A 1 0.3919(10) -0.0022(43) -0.3672(9) 0.082(2) Uiso d R H
C8 1 0.4358(2) -0.3168(5) -0.3886(2) 0.0676(8) Uani d . C
H8A 1 0.4130(7) -0.3067(6) -0.4492(18) 0.082(2) Uiso d R H
C9 1 0.4820(2) -0.5138(5) -0.3466(2) 0.0684(8) Uani d . C
H9A 1 0.4935(4) -0.6374(36) -0.3809(10) 0.082(2) Uiso d R H
C10 1 0.5152(2) -0.5320(4) -0.2538(2) 0.0594(7) Uani d . C
H10A 1 0.5479(9) -0.6779(40) -0.2234(8) 0.082(2) Uiso d R H
C11 1 0.70203(13) -0.3180(3) -0.08374(12) 0.0421(5) Uani d . C
C12 1 0.73144(15) -0.1939(4) -0.14058(14) 0.0512(6) Uani d . C
H12A 1 0.7029(8) -0.0410(43) -0.1645(7) 0.082(2) Uiso d R H
C13 1 0.8009(2) -0.2761(6) -0.1634(2) 0.0688(8) Uani d . C
H13A 1 0.8199(5) -0.1838(26) -0.2064(12) 0.082(2) Uiso d R H
C14 1 0.8421(2) -0.4822(6) -0.1299(2) 0.0744(8) Uani d . C
H14A 1 0.8930(15) -0.5377(16) -0.1452(5) 0.082(2) Uiso d R H
C15 1 0.8137(2) -0.6125(5) -0.0736(2) 0.0697(8) Uani d . C
H15A 1 0.8428(9) -0.7599(46) -0.0501(8) 0.082(2) Uiso d R H
C16 1 0.7433(2) -0.5319(4) -0.05049(15) 0.0550(7) Uani d . C
H16A 1 0.7234(6) -0.6230(25) -0.0118(11) 0.082(2) Uiso d R H

loop_
_atom_type_symbol
_atom_type_description
_atom_type_scat_source
_atom_type_scat_dispersion_real
_atom_type_scat_dispersion_imag
C C 'International Tables Vol C Tables 4.2.6.8 and 6.1.1.4' 0.0033 0.001
H H 'International Tables Vol C Tables 4.2.6.8 and 6.1.1.4' 0.0000 0.000
O O 'International Tables Vol C Tables 4.2.6.8 and 6.1.1.4' 0.0106 0.006

loop_
_geom_angle_atom_site_label_1
_geom_angle_atom_site_label_2
_geom_angle_atom_site_label_3
_geom_angle
_geom_angle_publ_flag
C2 O1 C1 117.9(2) yes
C4 O3A H4A 44.(3) no
O1 C1 H1A 108.47(12) no
O1 C1 H1B 110.16(12) no
H1A C1 H1B 109.5 no
O1 C1 H1C 109.78(12) no
H1A C1 H1C 109.5 no
H1B C1 H1C 109.5 no
O2 C2 O1 123.1(2) yes
O2 C2 C3 126.5(2) yes
O1 C2 C3 110.3(2) yes
C2 C3 C11 108.9(2) yes
C2 C3 C4 112.7(2) yes
C11 C3 C4 112.8(2) yes
C2 C3 H3A 107.42(13) no
C11 C3 H3A 107.22(11) no
C4 C3 H3A 107.50(12) no
O3A C4 O3 113.2(5) no
O3A C4 C5 104.5(4) no
O3 C4 C5 111.2(2) yes
O3A C4 C3 111.2(4) no
O3 C4 C3 106.8(2) yes
C5 C4 C3 110.0(2) yes
O3A C4 H4A 25.8(4) no
O3 C4 H4A 88.92(13) no
C5 C4 H4A 123.88(12) no
C3 C4 H4A 113.05(12) no
C10 C5 C6 118.0(2) no
C10 C5 C4 121.8(2) yes
C6 C5 C4 120.2(2) yes
C7 C6 C5 121.1(2) no
C7 C6 H6A 119.3(2) no
C5 C6 H6A 119.65(14) no
C8 C7 C6 120.2(3) no
C8 C7 H7A 120.0(2) no
C6 C7 H7A 119.7(2) no
C7 C8 C9 119.8(3) no
C7 C8 H8A 120.2(2) no
C9 C8 H8A 120.0(2) no
C8 C9 C10 120.1(3) no
C8 C9 H9A 120.6(2) no
C10 C9 H9A 119.2(2) no
C9 C10 C5 120.8(3) no
C9 C10 H10A 119.9(2) no
C5 C10 H10A 119.35(14) no
C12 C11 C16 118.3(2) no
C12 C11 C3 120.6(2) yes
C16 C11 C3 121.1(2) yes
C11 C12 C13 121.3(2) no
C11 C12 H12A 119.20(13) no
C13 C12 H12A 119.5(2) no
C14 C13 C12 120.4(3) no
C14 C13 H13A 119.9(2) no
C12 C13 H13A 119.6(2) no
C13 C14 C15 119.9(3) no
C13 C14 H14A 119.9(2) no
C15 C14 H14A 120.2(2) no
C14 C15 C16 120.2(3) yes
C14 C15 H15A 119.9(2) no
C16 C15 H15A 119.9(2) no
C11 C16 C15 119.9(2) no
C11 C16 H16A 120.02(14) no
C15 C16 H16A 120.1(2) no

loop_
_geom_bond_atom_site_label_1
_geom_bond_atom_site_label_2
_geom_bond_distance
_geom_bond_publ_flag
O1 C2 1.325(3) yes
O1 C1 1.440(3) yes
O2 C2 1.205(2) yes
O3 C4 1.427(3) yes
O3A C4 1.402(3) no
O3A H4A 0.651(10) no
C1 H1A 0.96 no
C1 H1B 0.96 no
C1 H1C 0.96 no
C2 C3 1.515(3) yes
C3 C11 1.515(3) yes
C3 C4 1.530(3) yes
C3 H3A 0.98(3) no
C4 C5 1.514(3) yes
C4 H4A 1.03(3) no
C5 C10 1.381(3) no
C5 C6 1.383(3) no
C6 C7 1.375(3) no
C6 H6A 0.95(2) no
C7 C8 1.362(3) no
C7 H7A 0.94(3) no
C8 C9 1.371(4) no
C8 H8A 0.90(3) no
C9 C10 1.381(3) no
C9 H9A 0.96(3) no
C10 H10A 1.00(3) no
C11 C12 1.377(3) no
C11 C16 1.393(3) no
C12 C13 1.380(3) no
C12 H12A 0.99(3) no
C13 C14 1.355(4) no
C13 H13A 1.01(3) no
C14 C15 1.378(4) no
C14 H14A 0.99(3) no
C15 C16 1.394(3) no
C15 H15A 0.97(3) no
C16 H16A 0.96(3) no

loop_
_geom_torsion_atom_site_label_1
_geom_torsion_atom_site_label_2
_geom_torsion_atom_site_label_3
_geom_torsion_atom_site_label_4
_geom_torsion
_geom_torsion_publ_flag
C1 O1 C2 O2 -1.4(3) no
C1 O1 C2 C3 -177.6(2) yes
O2 C2 C3 C11 -91.3(3) yes
O1 C2 C3 C11 84.7(2) no
O2 C2 C3 C4 34.7(3) yes
O1 C2 C3 C4 -149.3(2) no
C2 C3 C4 O3A -72.0(5) no
C11 C3 C4 O3A 51.9(5) no
C2 C3 C4 O3 52.0(2) no
C11 C3 C4 O3 175.8(2) yes
C2 C3 C4 C5 172.7(2) yes
C11 C3 C4 C5 -63.4(2) yes
O3A C4 C5 C10 -18.5(5) no
O3 C4 C5 C10 -140.9(2) yes
C3 C4 C5 C10 101.0(2) yes
O3A C4 C5 C6 162.9(4) no
O3 C4 C5 C6 40.5(3) no
C3 C4 C5 C6 -77.6(2) no
C10 C5 C6 C7 0.9(3) no
C4 C5 C6 C7 179.6(2) no
C5 C6 C7 C8 -0.4(3) no
C6 C7 C8 C9 -0.3(4) no
C7 C8 C9 C10 0.4(4) no
C8 C9 C10 C5 0.1(4) no
C6 C5 C10 C9 -0.8(3) no
C4 C5 C10 C9 -179.4(2) no
C2 C3 C11 C12 -123.4(2) yes
C4 C3 C11 C12 110.7(2) no
C2 C3 C11 C16 57.3(2) no
C4 C3 C11 C16 -68.7(2) no
C16 C11 C12 C13 -1.0(3) no
C3 C11 C12 C13 179.7(2) no
C11 C12 C13 C14 -0.1(3) no
C12 C13 C14 C15 0.8(4) no
C13 C14 C15 C16 -0.5(4) no
C12 C11 C16 C15 1.3(3) no
C3 C11 C16 C15 -179.3(2) no
C14 C15 C16 C11 -0.6(3) no
